data_7103547
loop_
_publ_author_name
'Saito, Yohei'
'Taguchi, Hirobumi'
'Fujii, Shigemoto'
'Sawa, Tomohiro'
'Kida, Eriko'
'Kabuto, Chizuko'
'Akaike, Takaaki'
'Arimoto, Hirokazu'

_publ_section_title
;
 8-Nitroguanosines as chemical probes of the protein S-guanylation.
;
_journal_issue 45
_journal_name_full 'Chemical communications (Cambridge, England)'
_journal_page_first 5984
_journal_page_last 5986
_journal_paper_doi 10.1039/b810771h
_journal_year 2008
_chemical_absolute_configuration rm
_chemical_formula_moiety 'C10 H13 F N6 O7 '
_chemical_formula_sum 'C10 H13 F N6 O7'
_chemical_formula_weight 348.25
_space_group_IT_number 4
_symmetry_cell_setting monoclinic
_symmetry_Int_Tables_number 4
_symmetry_space_group_name_Hall 'P 2yb'
_symmetry_space_group_name_H-M 'P 1 21 1'
_cell_angle_alpha 90.0000
_cell_angle_beta 116.656(4)
_cell_angle_gamma 90.0000
_cell_formula_units_Z 2
_cell_length_a 9.577(7)
_cell_length_b 8.241(5)
_cell_length_c 9.836(7)
_cell_measurement_reflns_used 1819
_cell_measurement_temperature 173.1
_cell_measurement_theta_max 27.5
_cell_measurement_theta_min 3.4
_cell_volume 693.8(8)
_computing_cell_refinement CrystalClear
_computing_data_collection CrystalClear
_computing_data_reduction CrystalStructure
_computing_publication_material 'CrystalStructure 3.8'
_computing_structure_refinement CRYSTALS
_computing_structure_solution SIR97
_diffrn_detector_area_resol_mean 7.31
_diffrn_measured_fraction_theta_full 0.984
_diffrn_measured_fraction_theta_max 0.984
_diffrn_measurement_device_type 'Rigaku Saturn'
_diffrn_measurement_method \w
_diffrn_radiation_type 'Mo K\a'
_diffrn_radiation_wavelength 0.71070
_diffrn_reflns_av_R_equivalents 0.066
_diffrn_reflns_limit_h_max 12
_diffrn_reflns_limit_h_min -12
_diffrn_reflns_limit_k_max 10
_diffrn_reflns_limit_k_min -10
_diffrn_reflns_limit_l_max 12
_diffrn_reflns_limit_l_min -12
_diffrn_reflns_number 12042
_diffrn_reflns_theta_full 27.46
_diffrn_reflns_theta_max 27.46
_exptl_absorpt_coefficient_mu 0.150
_exptl_absorpt_correction_T_max 0.978
_exptl_absorpt_correction_T_min 0.746
_exptl_absorpt_correction_type multi-scan
_exptl_absorpt_process_details 'Jacobson, R. (1998) Private communication'
_exptl_crystal_colour yellow
_exptl_crystal_density_diffrn 1.667
_exptl_crystal_density_method 'not measured'
_exptl_crystal_description prism
_exptl_crystal_F_000 360.00
_exptl_crystal_size_max 0.20
_exptl_crystal_size_mid 0.15
_exptl_crystal_size_min 0.15
_refine_diff_density_max 0.80
_refine_diff_density_min -0.81
_refine_ls_extinction_method none
_refine_ls_goodness_of_fit_ref 0.936
_refine_ls_hydrogen_treatment refall
_refine_ls_number_parameters 230
_refine_ls_number_reflns 3110
_refine_ls_R_factor_gt 0.0453
_refine_ls_shift/su_max 0.0000
_refine_ls_structure_factor_coef Fsqd
_refine_ls_weighting_details 'w = 1/[1.0000\s(Fo^2^)]/(4Fo^2^)'
_refine_ls_weighting_scheme calc
_refine_ls_wR_factor_ref 0.0561
_reflns_number_gt 1645
_reflns_number_total 3110
_reflns_threshold_expression F^2^>2.0\s(F^2^)
_cod_data_source_file b810771h.txt
_cod_data_source_block '_arimoto'
_cod_original_formula_sum 'C10 H13 F N6 O7 '
_cod_database_code 7103547

loop_
_symmetry_equiv_pos_site_id
_symmetry_equiv_pos_as_xyz
1 +X,+Y,+Z
2 -X,1/2+Y,-Z

loop_
_atom_site_label
_atom_site_type_symbol
_atom_site_fract_x
_atom_site_fract_y
_atom_site_fract_z
_atom_site_U_iso_or_equiv
_atom_site_adp_type
_atom_site_occupancy
_atom_site_symmetry_multiplicity
_atom_site_calc_flag
_atom_site_refinement_flags
_atom_site_disorder_assembly
_atom_site_disorder_group
F(1) F 0.3016(2) 0.0894(2) 0.9293(2) 0.0293(4) Uani 1.00 1 d . . .
O(1) O 0.0335(2) 0.4232(2) 0.0642(2) 0.0316(6) Uani 1.00 1 d . . .
O(2) O 0.2236(2) 0.6316(2) 0.7855(2) 0.0282(5) Uani 1.00 1 d . . .
O(3) O 0.1785(3) 0.7943(2) 0.5906(2) 0.0336(6) Uani 1.00 1 d . . .
O(4) O 0.4188(2) 0.3648(2) 0.8412(2) 0.0216(5) Uani 1.00 1 d . . .
O(5) O 0.5061(2) -0.0593(2) 0.8432(2) 0.0288(5) Uani 1.00 1 d . . .
O(6) O 0.5458(3) 0.3525(3) 0.6305(2) 0.0349(6) Uani 1.00 1 d . . .
O(7) O 0.4735(3) 0.1817(3) 0.3552(2) 0.0466(7) Uani 1.00 1 d . . .
N(1) N 0.1344(3) 0.5477(3) 0.3990(3) 0.0239(6) Uani 1.00 1 d . . .
N(2) N 0.1990(3) 0.3635(3) 0.5958(2) 0.0182(6) Uani 1.00 1 d . . .
N(3) N 0.1978(3) 0.6587(3) 0.6500(3) 0.0226(6) Uani 1.00 1 d . . .
N(4) N 0.0693(3) 0.1703(3) 0.1731(2) 0.0226(6) Uani 1.00 1 d . . .
N(5) N 0.0825(3) -0.0912(3) 0.2637(3) 0.0241(6) Uani 1.00 1 d . . .
N(6) N 0.1522(3) 0.1144(3) 0.4445(3) 0.0215(6) Uani 1.00 1 d . . .
C(1) C 0.1795(3) 0.5236(4) 0.5465(3) 0.0221(7) Uani 1.00 1 d . . .
C(2) C 0.1216(4) 0.3919(4) 0.3406(3) 0.0231(7) Uani 1.00 1 d . . .
C(3) C 0.0707(4) 0.3392(4) 0.1825(3) 0.0243(7) Uani 1.00 1 d . . .
C(4) C 0.1037(3) 0.0662(3) 0.2971(3) 0.0197(6) Uani 1.00 1 d . . .
C(5) C 0.1571(3) 0.2785(3) 0.4575(3) 0.0183(6) Uani 1.00 1 d . . .
C(6) C 0.2677(3) 0.3040(3) 0.7611(3) 0.0183(6) Uani 1.00 1 d . . .
C(7) C 0.2813(3) 0.1202(3) 0.7771(3) 0.0205(7) Uani 1.00 1 d . . .
C(8) C 0.4324(3) 0.0883(4) 0.7737(3) 0.0230(6) Uani 1.00 1 d . . .
C(9) C 0.5291(3) 0.2384(3) 0.8558(3) 0.0242(7) Uani 1.00 1 d . . .
C(10) C 0.6296(4) 0.2990(4) 0.7866(4) 0.0322(8) Uani 1.00 1 d . . .
H(1) H 0.0441 0.1098 0.0743 0.023 Uiso 1.00 1 c R . .
H(2) H 0.0998 -0.1627 0.3359 0.029 Uiso 1.00 1 c R . .
H(3) H 0.0514 -0.1238 0.1693 0.029 Uiso 1.00 1 c R . .
H(4) H 0.2015 0.3448 0.8087 0.022 Uiso 1.00 1 c R . .
H(5) H 0.1909 0.0608 0.6966 0.025 Uiso 1.00 1 c R . .
H(6) H 0.4153 0.0890 0.6657 0.028 Uiso 1.00 1 c R . .
H(7) H 0.6932 0.3905 0.8487 0.039 Uiso 1.00 1 c R . .
H(8) H 0.7023 0.2113 0.7915 0.039 Uiso 1.00 1 c R . .
H(9) H 0.5952 0.2130 0.9658 0.029 Uiso 1.00 1 c R . .
H(10) H 0.5099 0.2163 0.4613 0.023 Uiso 1.00 1 c R . .
H(11) H 0.4381 0.2341 0.2572 0.023 Uiso 1.00 1 c R . .
H(12) H 0.5399 0.4742 0.6393 0.023 Uiso 1.00 1 c R . .

loop_
_atom_site_aniso_label
_atom_site_aniso_U_11
_atom_site_aniso_U_22
_atom_site_aniso_U_33
_atom_site_aniso_U_12
_atom_site_aniso_U_13
_atom_site_aniso_U_23
F(1) 0.0396(10) 0.0230(10) 0.0250(10) 0.0045(9) 0.0141(8) 0.0095(9)
O(1) 0.0485(15) 0.0198(13) 0.0209(13) 0.0007(11) 0.0105(12) 0.0046(10)
O(2) 0.0395(13) 0.0228(13) 0.0196(12) -0.0015(10) 0.0107(10) -0.0017(9)
O(3) 0.0555(16) 0.0078(12) 0.0307(14) -0.0017(11) 0.0134(13) 0.0017(10)
O(4) 0.0248(11) 0.0131(11) 0.0215(12) 0.0008(9) 0.0056(9) -0.0015(9)
O(5) 0.0379(13) 0.0162(12) 0.0316(14) 0.0108(10) 0.0151(11) 0.0069(10)
O(6) 0.0538(16) 0.0226(13) 0.0330(14) -0.0063(11) 0.0236(12) -0.0004(11)
O(7) 0.0811(19) 0.0262(14) 0.0323(15) -0.0089(14) 0.0252(14) -0.0021(12)
N(1) 0.0326(14) 0.0106(14) 0.0236(16) -0.0010(11) 0.0083(12) -0.0012(11)
N(2) 0.0262(14) 0.0100(13) 0.0139(13) 0.0014(10) 0.0049(11) 0.0013(11)
N(3) 0.0309(14) 0.0107(14) 0.0227(14) -0.0013(11) 0.0089(11) -0.0026(11)
N(4) 0.0378(16) 0.0096(13) 0.0180(14) -0.0007(11) 0.0104(12) -0.0001(11)
N(5) 0.0359(16) 0.0122(14) 0.0223(15) 0.0005(11) 0.0114(13) -0.0020(11)
N(6) 0.0299(13) 0.0106(14) 0.0216(14) -0.0002(11) 0.0094(12) -0.0006(11)
C(1) 0.0306(17) 0.0112(15) 0.0206(18) -0.0009(13) 0.0081(14) -0.0019(13)
C(2) 0.0315(19) 0.0154(17) 0.0209(17) 0.0012(13) 0.0105(15) -0.0007(13)
C(3) 0.0352(19) 0.0138(17) 0.0206(18) 0.0052(14) 0.0097(15) 0.0037(13)
C(4) 0.0213(15) 0.0131(16) 0.0226(17) 0.0009(11) 0.0078(13) 0.0003(13)
C(5) 0.0234(15) 0.0098(15) 0.0170(16) 0.0005(12) 0.0048(13) -0.0016(12)
C(6) 0.0233(15) 0.0157(16) 0.0121(15) -0.0034(12) 0.0046(13) 0.0004(12)
C(7) 0.0297(16) 0.0149(17) 0.0140(15) 0.0012(13) 0.0073(13) 0.0019(12)
C(8) 0.0327(17) 0.0127(15) 0.0195(16) 0.0073(13) 0.0081(14) 0.0068(14)
C(9) 0.0306(17) 0.0165(17) 0.0222(18) 0.0032(14) 0.0089(14) -0.0012(13)
C(10) 0.0360(19) 0.030(2) 0.031(2) -0.0042(16) 0.0152(17) -0.0024(16)

loop_
_atom_type_symbol
_atom_type_description
_atom_type_scat_dispersion_real
_atom_type_scat_dispersion_imag
_atom_type_scat_source
C C 0.003 0.002
;
International Tables for Crystallography
(1992, Vol. C, Tables 4.2.6.8 and 6.1.1.4)
;
H H 0.000 0.000
;
International Tables for Crystallography
(1992, Vol. C, Table 6.1.1.4)
;
F F 0.017 0.010
;
International Tables for Crystallography
(1992, Vol. C, Tables 4.2.6.8 and 6.1.1.4)
;
N N 0.006 0.003
;
International Tables for Crystallography
(1992, Vol. C, Tables 4.2.6.8 and 6.1.1.4)
;
O O 0.011 0.006
;
International Tables for Crystallography
(1992, Vol. C, Tables 4.2.6.8 and 6.1.1.4)
;

loop_
_geom_angle_atom_site_label_1
_geom_angle_atom_site_label_2
_geom_angle_atom_site_label_3
_geom_angle
_geom_angle_publ_flag
_geom_angle_site_symmetry_1
_geom_angle_site_symmetry_2
_geom_angle_site_symmetry_3
C(6) O(4) C(9) 109.0(2) yes . . .
C(1) N(1) C(2) 103.8(2) yes . . .
C(1) N(2) C(5) 101.5(2) yes . . .
C(1) N(2) C(6) 126.8(2) yes . . .
C(5) N(2) C(6) 131.3(2) yes . . .
O(2) N(3) O(3) 125.2(2) yes . . .
O(2) N(3) C(1) 120.3(2) yes . . .
O(3) N(3) C(1) 114.4(2) yes . . .
C(3) N(4) C(4) 124.1(2) yes . . .
C(4) N(6) C(5) 111.7(2) yes . . .
N(1) C(1) N(2) 116.7(2) yes . . .
N(1) C(1) N(3) 121.6(2) yes . . .
N(2) C(1) N(3) 121.6(2) yes . . .
N(1) C(2) C(3) 129.5(3) yes . . .
N(1) C(2) C(5) 109.5(3) yes . . .
C(3) C(2) C(5) 120.9(2) yes . . .
O(1) C(3) N(4) 119.7(3) yes . . .
O(1) C(3) C(2) 129.5(3) yes . . .
N(4) C(3) C(2) 110.7(2) yes . . .
N(4) C(4) N(5) 115.5(2) yes . . .
N(4) C(4) N(6) 125.4(2) yes . . .
N(5) C(4) N(6) 119.1(3) yes . . .
N(2) C(5) N(6) 124.4(2) yes . . .
N(2) C(5) C(2) 108.5(2) yes . . .
N(6) C(5) C(2) 127.1(3) yes . . .
O(4) C(6) N(2) 109.1(2) yes . . .
O(4) C(6) C(7) 106.3(2) yes . . .
N(2) C(6) C(7) 113.8(2) yes . . .
F(1) C(7) C(6) 104.3(2) yes . . .
F(1) C(7) C(8) 108.2(2) yes . . .
C(6) C(7) C(8) 102.3(2) yes . . .
O(5) C(8) C(7) 114.8(3) yes . . .
O(5) C(8) C(9) 112.6(2) yes . . .
C(7) C(8) C(9) 102.1(2) yes . . .
O(4) C(9) C(8) 106.6(2) yes . . .
O(4) C(9) C(10) 107.8(2) yes . . .
C(8) C(9) C(10) 112.9(3) yes . . .
O(6) C(10) C(9) 115.0(2) yes . . .
C(10) O(6) H(12) 103.7 no . . .
H(10) O(7) H(11) 136.6 no . . .
C(3) N(4) H(1) 122.8 no . . .
C(4) N(4) H(1) 113.1 no . . .
C(4) N(5) H(2) 120.0 no . . .
C(4) N(5) H(3) 120.0 no . . .
H(2) N(5) H(3) 120.0 no . . .
O(4) C(6) H(4) 109.2 no . . .
N(2) C(6) H(4) 109.2 no . . .
C(7) C(6) H(4) 109.2 no . . .
F(1) C(7) H(5) 113.7 no . . .
C(6) C(7) H(5) 113.7 no . . .
C(8) C(7) H(5) 113.7 no . . .
O(5) C(8) H(6) 109.0 no . . .
C(7) C(8) H(6) 109.0 no . . .
C(9) C(8) H(6) 109.0 no . . .
O(4) C(9) H(9) 109.8 no . . .
C(8) C(9) H(9) 109.8 no . . .
C(10) C(9) H(9) 109.8 no . . .
O(6) C(10) H(7) 108.5 no . . .
O(6) C(10) H(8) 108.5 no . . .
C(9) C(10) H(7) 108.5 no . . .
C(9) C(10) H(8) 108.5 no . . .
H(7) C(10) H(8) 107.5 no . . .

loop_
_geom_bond_atom_site_label_1
_geom_bond_atom_site_label_2
_geom_bond_distance
_geom_bond_publ_flag
_geom_bond_site_symmetry_1
_geom_bond_site_symmetry_2
F(1) C(7) 1.443(4) yes . .
O(1) C(3) 1.260(4) yes . .
O(2) N(3) 1.262(4) yes . .
O(3) N(3) 1.236(3) yes . .
O(4) C(6) 1.394(3) yes . .
O(4) C(9) 1.444(4) yes . .
O(5) C(8) 1.419(3) yes . .
O(6) C(10) 1.446(4) yes . .
N(1) C(1) 1.330(4) yes . .
N(1) C(2) 1.389(4) yes . .
N(2) C(1) 1.389(4) yes . .
N(2) C(5) 1.418(4) yes . .
N(2) C(6) 1.536(3) yes . .
N(3) C(1) 1.465(4) yes . .
N(4) C(3) 1.395(4) yes . .
N(4) C(4) 1.404(4) yes . .
N(5) C(4) 1.332(4) yes . .
N(6) C(4) 1.368(4) yes . .
N(6) C(5) 1.358(3) yes . .
C(2) C(3) 1.471(4) yes . .
C(2) C(5) 1.400(4) yes . .
C(6) C(7) 1.523(4) yes . .
C(7) C(8) 1.486(5) yes . .
C(8) C(9) 1.539(4) yes . .
C(9) C(10) 1.492(6) yes . .
O(6) H(12) 1.011 no . .
O(7) H(10) 0.983 no . .
O(7) H(11) 0.968 no . .
N(4) H(1) 1.020 no . .
N(5) H(2) 0.880 no . .
N(5) H(3) 0.880 no . .
C(6) H(4) 1.000 no . .
C(7) H(5) 1.000 no . .
C(8) H(6) 1.000 no . .
C(9) H(9) 1.000 no . .
C(10) H(7) 0.990 no . .
C(10) H(8) 0.990 no . .
